data_2020696
loop_
_publ_author_name
'Mateus-Ru\'iz, Jeferson B.'
'Acosta Quintero, Lina M.'
'Palma, Alirio'
'Mac\'ias, Mario A.'
'Cobo, Justo'
'Glidewell, Christopher'

_publ_section_title
;
 Three tetracyclic dibenzoazepine derivatives exhibiting different
 molecular conformations, different patterns of intermolecular hydrogen
 bonding and different modes of supramolecular aggregation
;
_journal_coeditor_code SK3643
_journal_issue 1
_journal_name_full 'Acta Crystallographica Section C'
_journal_page_first 28
_journal_page_last 35
_journal_paper_doi 10.1107/S2053229616018143
_journal_volume 73
_journal_year 2017
_chemical_formula_iupac 'C20 H21 N O S'
_chemical_formula_moiety 'C20 H21 N O S'
_chemical_formula_sum 'C20 H21 N O S'
_chemical_formula_weight 323.44
_chemical_name_systematic
(9<i>RS</i>,15<i>RS</i>)-9-Ethyl-7,12-dimethyl-9,13b-dihydrodibenzo[<i>c</i>,<i>f</i>]thiazolo[3,2-<i>a</i>]azepin-3(2<i>H</i>)-one
_space_group_crystal_system monoclinic
_space_group_IT_number 15
_space_group_name_Hall '-C 2yc'
_space_group_name_H-M_alt 'C 1 2/c 1'
_symmetry_space_group_name_Hall '-C 2yc'
_symmetry_space_group_name_H-M 'C 1 2/c 1'
_atom_sites_solution_hydrogens geom
_audit_creation_method SHELXL-2014
_cell_angle_alpha 90
_cell_angle_beta 97.645(3)
_cell_angle_gamma 90
_cell_formula_units_Z 8
_cell_length_a 18.1021(12)
_cell_length_b 12.4436(8)
_cell_length_c 14.8429(9)
_cell_measurement_reflns_used 3402
_cell_measurement_temperature 298(2)
_cell_measurement_theta_max 26.402
_cell_measurement_theta_min 1.992
_cell_volume 3313.7(4)
_computing_cell_refinement
;
SAINT (Bruker, 2006)
;
_computing_data_collection
;
APEX2 (Bruker, 2006)
;
_computing_data_reduction
;
SAINT (Bruker, 2006)
;
_computing_molecular_graphics
;
PLATON (Spek, 2009)
;
_computing_publication_material
;
SHELXL2014 (Sheldrick, 2015) and PLATON (Spek, 2009)
;
_computing_structure_refinement
;
SHELXL2014 (Sheldrick, 2015)
;
_computing_structure_solution
;
SIR92 (Altomare <i>et al.</i>,  1994)
;
_diffrn_ambient_temperature 298(2)
_diffrn_measured_fraction_theta_full 1.000
_diffrn_measured_fraction_theta_max 0.999
_diffrn_measurement_device_type 'Bruker Kappa APEXII'
_diffrn_measurement_method '\f and \w scans'
_diffrn_radiation_type MoK\a
_diffrn_radiation_wavelength 0.71073
_diffrn_reflns_av_R_equivalents 0.0479
_diffrn_reflns_limit_h_max 22
_diffrn_reflns_limit_h_min -22
_diffrn_reflns_limit_k_max 13
_diffrn_reflns_limit_k_min -15
_diffrn_reflns_limit_l_max 18
_diffrn_reflns_limit_l_min -14
_diffrn_reflns_number 30952
_diffrn_reflns_theta_full 25.242
_diffrn_reflns_theta_max 26.402
_diffrn_reflns_theta_min 1.992
_diffrn_standards_decay_% 0
_diffrn_standards_interval_count 0
_diffrn_standards_interval_time 0
_diffrn_standards_number 0
_exptl_absorpt_coefficient_mu 0.200
_exptl_absorpt_correction_T_max 0.961
_exptl_absorpt_correction_T_min 0.818
_exptl_absorpt_correction_type multi-scan
_exptl_absorpt_process_details
;
(SADABS; Bruker, 2006)
;
_exptl_crystal_colour colourless
_exptl_crystal_density_diffrn 1.297
_exptl_crystal_description block
_exptl_crystal_F_000 1376
_exptl_crystal_size_max 0.230
_exptl_crystal_size_mid 0.220
_exptl_crystal_size_min 0.200
_refine_diff_density_max 0.566
_refine_diff_density_min -0.446
_refine_ls_extinction_method none
_refine_ls_goodness_of_fit_ref 1.047
_refine_ls_hydrogen_treatment constr
_refine_ls_matrix_type full
_refine_ls_number_parameters 211
_refine_ls_number_reflns 3402
_refine_ls_number_restraints 0
_refine_ls_restrained_S_all 1.047
_refine_ls_R_factor_all 0.0957
_refine_ls_R_factor_gt 0.0601
_refine_ls_shift/su_max 0.000
_refine_ls_shift/su_mean 0.000
_refine_ls_structure_factor_coef Fsqd
_refine_ls_weighting_details 'w=1/[\s^2^(Fo^2^)+(0.0700P)^2^+4.8478P] where P=(Fo^2^+2Fc^2^)/3'
_refine_ls_weighting_scheme calc
_refine_ls_wR_factor_gt 0.1438
_refine_ls_wR_factor_ref 0.1680
_reflns_number_gt 2307
_reflns_number_total 3402
_reflns_threshold_expression 'I > 2\s(I)'
_cod_data_source_file sk3643sup1.cif
_cod_data_source_block II
_cod_depositor_comments 'Adding full bibliography for 2020695--2020697.cif.'
_cod_database_code 2020696
_cod_database_fobs_code 2020696
_shelx_space_group_comment
;
The symmetry employed for this shelxl refinement is uniquely defined
by the following loop, which should always be used as a source of
symmetry information in preference to the above space-group names.
They are only intended as comments.
;
_shelx_estimated_absorpt_t_min 0.956
_shelx_estimated_absorpt_t_max 0.961
_shelxl_version_number 2.014

loop_
_space_group_symop_operation_xyz
'x, y, z'
'-x, y, -z+1/2'
'x+1/2, y+1/2, z'
'-x+1/2, y+1/2, -z+1/2'
'-x, -y, -z'
'x, -y, z-1/2'
'-x+1/2, -y+1/2, -z'
'x+1/2, -y+1/2, z-1/2'

loop_
_atom_site_type_symbol
_atom_site_label
_atom_site_fract_x
_atom_site_fract_y
_atom_site_fract_z
_atom_site_U_iso_or_equiv
_atom_site_adp_type
_atom_site_calc_flag
_atom_site_occupancy
S S1 0.40943(5) 0.29645(9) 0.65893(6) 0.0801(4) Uani d 1
C C2 0.32187(17) 0.2270(3) 0.6390(2) 0.0610(8) Uani d 1
H H2A 0.3186 0.1744 0.6866 0.073 Uiso calc 1
H H2B 0.2811 0.2776 0.6391 0.073 Uiso calc 1
C C3 0.31728(16) 0.1719(2) 0.5480(2) 0.0524(7) Uani d 1
O O3 0.26206(12) 0.12615(19) 0.51154(16) 0.0669(6) Uani d 1
N N4 0.38267(12) 0.18081(18) 0.51161(15) 0.0466(6) Uani d 1
C C4A 0.38797(15) 0.1538(2) 0.41955(18) 0.0453(6) Uani d 1
C C5 0.37768(18) 0.0494(2) 0.3880(2) 0.0589(8) Uani d 1
H H5 0.3673 -0.0052 0.4272 0.071 Uiso calc 1
C C6 0.38296(18) 0.0273(2) 0.2984(2) 0.0612(8) Uani d 1
H H6 0.3754 -0.0429 0.2775 0.073 Uiso calc 1
C C7 0.39919(15) 0.1061(2) 0.23845(19) 0.0488(7) Uani d 1
C C8 0.40901(14) 0.2104(2) 0.27151(17) 0.0421(6) Uani d 1
H H8 0.4194 0.2648 0.2320 0.051 Uiso calc 1
C C8A 0.40380(13) 0.23624(19) 0.36146(17) 0.0392(6) Uani d 1
C C9 0.41873(14) 0.34878(19) 0.40082(17) 0.0403(6) Uani d 1
H H9 0.3821 0.3619 0.4427 0.048 Uiso calc 1
C C9A 0.49525(14) 0.34356(19) 0.45798(17) 0.0405(6) Uani d 1
C C10 0.55658(16) 0.4003(2) 0.43479(19) 0.0486(7) Uani d 1
H H170 0.5497 0.4480 0.3862 0.058 Uiso calc 1
C C11 0.62705(16) 0.3875(3) 0.4820(2) 0.0571(8) Uani d 1
H H11 0.6664 0.4268 0.4645 0.069 Uiso calc 1
C C12 0.64037(16) 0.3175(3) 0.5547(2) 0.0548(8) Uani d 1
C C13 0.57916(15) 0.2630(2) 0.57933(19) 0.0494(7) Uani d 1
H H13 0.5863 0.2162 0.6286 0.059 Uiso calc 1
C C14 0.50769(14) 0.2758(2) 0.53333(17) 0.0425(6) Uani d 1
C C15 0.44750(15) 0.2154(2) 0.57304(18) 0.0484(7) Uani d 1
H H15 0.4703 0.1512 0.6034 0.058 Uiso calc 1
C C71 0.40746(18) 0.0815(3) 0.1414(2) 0.0613(8) Uani d 1
H H71A 0.3721 0.0272 0.1187 0.092 Uiso calc 1
H H71B 0.4571 0.0560 0.1379 0.092 Uiso calc 1
H H71C 0.3985 0.1455 0.1055 0.092 Uiso calc 1
C C91 0.40972(15) 0.4383(2) 0.33031(18) 0.0475(7) Uani d 1
H H91A 0.4249 0.5058 0.3598 0.057 Uiso calc 1
H H91B 0.4426 0.4243 0.2851 0.057 Uiso calc 1
C C92 0.33049(18) 0.4491(3) 0.2831(2) 0.0630(8) Uani d 1
H H92A 0.3276 0.5085 0.2415 0.095 Uiso calc 1
H H92B 0.2975 0.4614 0.3276 0.095 Uiso calc 1
H H92C 0.3162 0.3842 0.2503 0.095 Uiso calc 1
C C121 0.71688(18) 0.3000(3) 0.6059(3) 0.0804(11) Uani d 1
H H12A 0.7308 0.2260 0.6009 0.121 Uiso calc 1
H H12B 0.7166 0.3179 0.6687 0.121 Uiso calc 1
H H12C 0.7521 0.3449 0.5807 0.121 Uiso calc 1

loop_
_atom_site_aniso_label
_atom_site_aniso_U_11
_atom_site_aniso_U_22
_atom_site_aniso_U_33
_atom_site_aniso_U_12
_atom_site_aniso_U_13
_atom_site_aniso_U_23
S1 0.0711(6) 0.1163(8) 0.0586(5) -0.0213(5) 0.0302(4) -0.0193(5)
C2 0.0511(17) 0.081(2) 0.0540(17) 0.0063(16) 0.0195(14) 0.0199(16)
C3 0.0453(16) 0.0565(17) 0.0574(17) 0.0010(14) 0.0140(13) 0.0231(14)
O3 0.0440(12) 0.0749(15) 0.0830(15) -0.0105(11) 0.0124(11) 0.0168(12)
N4 0.0427(13) 0.0499(13) 0.0489(13) -0.0057(10) 0.0120(10) 0.0065(10)
C4A 0.0408(14) 0.0438(14) 0.0523(15) -0.0048(11) 0.0094(12) 0.0030(12)
C5 0.067(2) 0.0446(16) 0.0644(19) -0.0152(14) 0.0072(15) 0.0090(14)
C6 0.073(2) 0.0397(15) 0.068(2) -0.0096(14) -0.0006(16) -0.0059(14)
C7 0.0444(15) 0.0468(15) 0.0538(16) 0.0003(12) 0.0012(12) -0.0047(13)
C8 0.0377(14) 0.0407(14) 0.0488(15) -0.0003(11) 0.0090(11) 0.0026(12)
C8A 0.0317(12) 0.0362(13) 0.0509(15) -0.0005(10) 0.0099(11) 0.0021(11)
C9 0.0430(14) 0.0376(13) 0.0441(14) 0.0001(11) 0.0192(11) -0.0010(11)
C9A 0.0410(14) 0.0358(13) 0.0474(15) -0.0020(11) 0.0159(11) -0.0077(11)
C10 0.0544(17) 0.0455(15) 0.0497(15) -0.0087(13) 0.0211(13) -0.0082(12)
C11 0.0441(17) 0.0680(19) 0.0632(19) -0.0156(14) 0.0218(14) -0.0191(16)
C12 0.0428(16) 0.0672(19) 0.0559(17) -0.0022(13) 0.0125(13) -0.0187(15)
C13 0.0475(16) 0.0523(16) 0.0488(15) 0.0031(13) 0.0084(13) -0.0083(13)
C14 0.0425(15) 0.0416(14) 0.0456(14) -0.0004(11) 0.0145(12) -0.0058(11)
C15 0.0471(16) 0.0520(16) 0.0470(15) -0.0037(13) 0.0097(12) 0.0064(13)
C71 0.064(2) 0.0570(18) 0.0623(19) 0.0020(15) 0.0050(15) -0.0142(15)
C91 0.0530(16) 0.0403(14) 0.0530(16) 0.0013(12) 0.0208(13) 0.0024(12)
C92 0.063(2) 0.0562(18) 0.071(2) 0.0113(15) 0.0147(16) 0.0179(15)
C121 0.0466(19) 0.111(3) 0.082(2) -0.0024(19) 0.0051(17) -0.022(2)

loop_
_atom_type_symbol
_atom_type_description
_atom_type_scat_dispersion_real
_atom_type_scat_dispersion_imag
_atom_type_scat_source
C C 0.0033 0.0016 'International Tables Vol C Tables 4.2.6.8 and 6.1.1.4'
H H 0.0000 0.0000 'International Tables Vol C Tables 4.2.6.8 and 6.1.1.4'
N N 0.0061 0.0033 'International Tables Vol C Tables 4.2.6.8 and 6.1.1.4'
O O 0.0106 0.0060 'International Tables Vol C Tables 4.2.6.8 and 6.1.1.4'
S S 0.1246 0.1234 'International Tables Vol C Tables 4.2.6.8 and 6.1.1.4'

loop_
_geom_angle_atom_site_label_1
_geom_angle_atom_site_label_2
_geom_angle_atom_site_label_3
_geom_angle
C2 S1 C15 91.50(14)
C3 C2 S1 107.97(19)
C3 C2 H2A 110.1
S1 C2 H2A 110.1
C3 C2 H2B 110.1
S1 C2 H2B 110.1
H2A C2 H2B 108.4
O3 C3 N4 124.5(3)
O3 C3 C2 123.8(3)
N4 C3 C2 111.7(3)
C3 N4 C4A 122.1(2)
C3 N4 C15 116.4(2)
C4A N4 C15 121.4(2)
C5 C4A C8A 120.7(3)
C5 C4A N4 121.5(2)
C8A C4A N4 117.8(2)
C6 C5 C4A 119.5(3)
C6 C5 H5 120.3
C4A C5 H5 120.3
C5 C6 C7 121.9(3)
C5 C6 H6 119.0
C7 C6 H6 119.0
C6 C7 C8 117.6(3)
C6 C7 C71 122.0(3)
C8 C7 C71 120.3(3)
C8A C8 C7 122.2(2)
C8A C8 H8 118.9
C7 C8 H8 118.9
C8 C8A C4A 118.1(2)
C8 C8A C9 123.3(2)
C4A C8A C9 118.6(2)
C91 C9 C9A 114.8(2)
C91 C9 C8A 114.2(2)
C9A C9 C8A 106.0(2)
C91 C9 H9 107.1
C9A C9 H9 107.1
C8A C9 H9 107.1
C14 C9A C10 117.0(2)
C14 C9A C9 120.6(2)
C10 C9A C9 122.3(2)
C11 C10 C9A 121.9(3)
C11 C10 H170 119.1
C9A C10 H170 119.1
C10 C11 C12 121.5(3)
C10 C11 H11 119.3
C12 C11 H11 119.3
C11 C12 C13 116.8(3)
C11 C12 C121 122.6(3)
C13 C12 C121 120.6(3)
C12 C13 C14 122.6(3)
C12 C13 H13 118.7
C14 C13 H13 118.7
C13 C14 C9A 120.2(2)
C13 C14 C15 115.2(2)
C9A C14 C15 124.6(2)
N4 C15 C14 117.9(2)
N4 C15 S1 104.64(18)
C14 C15 S1 110.88(19)
N4 C15 H15 107.7
C14 C15 H15 107.7
S1 C15 H15 107.7
C7 C71 H71A 109.5
C7 C71 H71B 109.5
H71A C71 H71B 109.5
C7 C71 H71C 109.5
H71A C71 H71C 109.5
H71B C71 H71C 109.5
C92 C91 C9 113.0(2)
C92 C91 H91A 109.0
C9 C91 H91A 109.0
C92 C91 H91B 109.0
C9 C91 H91B 109.0
H91A C91 H91B 107.8
C91 C92 H92A 109.5
C91 C92 H92B 109.5
H92A C92 H92B 109.5
C91 C92 H92C 109.5
H92A C92 H92C 109.5
H92B C92 H92C 109.5
C12 C121 H12A 109.5
C12 C121 H12B 109.5
H12A C121 H12B 109.5
C12 C121 H12C 109.5
H12A C121 H12C 109.5
H12B C121 H12C 109.5

loop_
_geom_bond_atom_site_label_1
_geom_bond_atom_site_label_2
_geom_bond_distance
S1 C2 1.795(3)
S1 C15 1.831(3)
C2 C3 1.508(4)
C2 H2A 0.9700
C2 H2B 0.9700
C3 O3 1.214(4)
C3 N4 1.369(3)
N4 C4A 1.423(3)
N4 C15 1.452(3)
C4A C5 1.385(4)
C4A C8A 1.394(3)
C5 C6 1.374(4)
C5 H5 0.9300
C6 C7 1.382(4)
C6 H6 0.9300
C7 C8 1.391(4)
C7 C71 1.499(4)
C8 C8A 1.389(3)
C8 H8 0.9300
C8A C9 1.528(3)
C9 C91 1.522(3)
C9 C9A 1.527(4)
C9 H9 0.9800
C9A C14 1.395(4)
C9A C10 1.397(4)
C10 C11 1.381(4)
C10 H170 0.9300
C11 C12 1.382(4)
C11 H11 0.9300
C12 C13 1.389(4)
C12 C121 1.504(4)
C13 C14 1.389(4)
C13 H13 0.9300
C14 C15 1.507(4)
C15 H15 0.9800
C71 H71A 0.9600
C71 H71B 0.9600
C71 H71C 0.9600
C91 C92 1.516(4)
C91 H91A 0.9700
C91 H91B 0.9700
C92 H92A 0.9600
C92 H92B 0.9600
C92 H92C 0.9600
C121 H12A 0.9600
C121 H12B 0.9600
C121 H12C 0.9600

loop_
_geom_hbond_atom_site_label_D
_geom_hbond_atom_site_label_H
_geom_hbond_atom_site_label_A
_geom_hbond_site_symmetry_A
_geom_hbond_distance_DH
_geom_hbond_distance_HA
_geom_hbond_distance_DA
_geom_hbond_angle_DHA
_geom_hbond_publ_flag
C2 H2B O3 7_556 0.97 2.57 3.120(4) 116 no
C91 H91A <i>Cg</i>3 5_666 0.97 2.82 3.736(3) 157 no

loop_
_geom_torsion_atom_site_label_1
_geom_torsion_atom_site_label_2
_geom_torsion_atom_site_label_3
_geom_torsion_atom_site_label_4
_geom_torsion
C15 S1 C2 C3 -18.5(2)
S1 C2 C3 O3 -173.3(2)
S1 C2 C3 N4 6.3(3)
O3 C3 N4 C4A 11.8(4)
C2 C3 N4 C4A -167.8(2)
O3 C3 N4 C15 -165.9(3)
C2 C3 N4 C15 14.6(3)
C3 N4 C4A C5 -65.0(4)
C15 N4 C4A C5 112.5(3)
C3 N4 C4A C8A 114.9(3)
C15 N4 C4A C8A -67.6(3)
C8A C4A C5 C6 -0.2(4)
N4 C4A C5 C6 179.7(3)
C4A C5 C6 C7 0.8(5)
C5 C6 C7 C8 -1.0(4)
C5 C6 C7 C71 178.0(3)
C6 C7 C8 C8A 0.7(4)
C71 C7 C8 C8A -178.3(3)
C7 C8 C8A C4A -0.2(4)
C7 C8 C8A C9 176.4(2)
C5 C4A C8A C8 -0.1(4)
N4 C4A C8A C8 -180.0(2)
C5 C4A C8A C9 -176.8(2)
N4 C4A C8A C9 3.3(4)
C8 C8A C9 C91 22.9(3)
C4A C8A C9 C91 -160.6(2)
C8 C8A C9 C9A -104.5(3)
C4A C8A C9 C9A 72.0(3)
C91 C9 C9A C14 170.8(2)
C8A C9 C9A C14 -62.2(3)
C91 C9 C9A C10 -13.3(3)
C8A C9 C9A C10 113.8(2)
C14 C9A C10 C11 2.2(4)
C9 C9A C10 C11 -173.9(2)
C9A C10 C11 C12 0.1(4)
C10 C11 C12 C13 -1.7(4)
C10 C11 C12 C121 178.5(3)
C11 C12 C13 C14 0.9(4)
C121 C12 C13 C14 -179.2(3)
C12 C13 C14 C9A 1.4(4)
C12 C13 C14 C15 -176.5(2)
C10 C9A C14 C13 -2.9(3)
C9 C9A C14 C13 173.3(2)
C10 C9A C14 C15 174.8(2)
C9 C9A C14 C15 -9.0(4)
C3 N4 C15 C14 -151.3(2)
C4A N4 C15 C14 31.0(4)
C3 N4 C15 S1 -27.6(3)
C4A N4 C15 S1 154.7(2)
C13 C14 C15 N4 -150.7(2)
C9A C14 C15 N4 31.5(4)
C13 C14 C15 S1 88.7(3)
C9A C14 C15 S1 -89.0(3)
C2 S1 C15 N4 25.27(19)
C2 S1 C15 C14 153.4(2)
C9A C9 C91 C92 -173.0(2)
C8A C9 C91 C92 64.3(3)
